data_7042309
loop_
_publ_author_name
'Colebatch, Annie L.'
'Hill, Anthony F.'

_publ_section_title
;
 Coordination chemistry of phosphinocarbynes: phosphorus vs. carbyne site
 selectivity.
;
_journal_issue 13
_journal_name_full 'Dalton transactions (Cambridge, England : 2003)'
_journal_page_first 4355
_journal_page_last 4365
_journal_paper_doi 10.1039/c6dt04770j
_journal_volume 46
_journal_year 2017
_chemical_compound_source 'Research School of Chemistry'
_chemical_formula_moiety 'C42 H51 B1 Cl6 N6 O2 P1 Rh1 W1'
_chemical_formula_sum 'C42 H51 B Cl6 N6 O2 P Rh W'
_chemical_formula_weight 1213.16
_space_group_IT_number 61
_symmetry_cell_setting orthorhombic
_symmetry_space_group_name_Hall '-P 2ac 2ab'
_symmetry_space_group_name_H-M 'P b c a'
_atom_sites_solution_hydrogens difmap
_atom_sites_solution_primary direct
_audit_update_record
;
2014-04-07 deposited with the CCDC.
2017-03-02 downloaded from the CCDC.
;
_cell_angle_alpha 90
_cell_angle_beta 90
_cell_angle_gamma 90
_cell_formula_units_Z 8
_cell_length_a 20.9517(2)
_cell_length_b 21.1340(2)
_cell_length_c 22.12610(10)
_cell_measurement_reflns_used 123670
_cell_measurement_temperature 200
_cell_measurement_theta_max 30.03
_cell_measurement_theta_min 2.55
_cell_volume 9797.29(14)
_computing_cell_refinement 'DENZO/SCALEPACK (Otwinowski & Minor, 1997)'
_computing_data_collection 'COLLECT (Nonius, 2001).'
_computing_data_reduction 'DENZO/SCALEPACK (Otwinowski & Minor, 1997)'
_computing_molecular_graphics 'Ortep-3 for Windows v. 2.01'
_computing_publication_material 'CRYSTALS (Betteridge et al., 2003)'
_computing_structure_refinement 'CRYSTALS (Betteridge et al., 2003)'
_computing_structure_solution 'SIR92 (Altomare et al., 1994)'
_diffrn_ambient_temperature 200
_diffrn_measured_fraction_theta_full 0.998
_diffrn_measured_fraction_theta_max 0.998
_diffrn_measurement_device Area
_diffrn_measurement_device_type 'Nonius KappaCCD'
_diffrn_measurement_method \w
_diffrn_radiation_monochromator graphite
_diffrn_radiation_type 'Mo K\a'
_diffrn_radiation_wavelength 0.71073
_diffrn_reflns_av_R_equivalents 0.073
_diffrn_reflns_limit_h_max 29
_diffrn_reflns_limit_h_min -29
_diffrn_reflns_limit_k_max 29
_diffrn_reflns_limit_k_min -29
_diffrn_reflns_limit_l_max 31
_diffrn_reflns_limit_l_min -29
_diffrn_reflns_number 157502
_diffrn_reflns_theta_full 30.048
_diffrn_reflns_theta_max 30.048
_diffrn_reflns_theta_min 2.666
_diffrn_standards_number 0
_exptl_absorpt_coefficient_mu 3.084
_exptl_absorpt_correction_T_max 0.684
_exptl_absorpt_correction_T_min 0.552
_exptl_absorpt_correction_type integration
_exptl_absorpt_process_details
;
Gaussian integration (Coppens, 1970)
;
_exptl_crystal_colour red
_exptl_crystal_density_diffrn 1.645
_exptl_crystal_density_method 'not measured'
_exptl_crystal_description block
_exptl_crystal_F_000 4816
_exptl_crystal_size_max 0.270
_exptl_crystal_size_mid 0.200
_exptl_crystal_size_min 0.140
_refine_diff_density_max 2.25
_refine_diff_density_min -2.20
_refine_ls_extinction_method None
_refine_ls_goodness_of_fit_ref 0.9458
_refine_ls_hydrogen_treatment constr
_refine_ls_matrix_type full
_refine_ls_number_parameters 541
_refine_ls_number_reflns 14323
_refine_ls_number_restraints 0
_refine_ls_R_factor_all 0.0549
_refine_ls_R_factor_gt 0.0403
_refine_ls_shift/su_max 0.0039986
_refine_ls_shift/su_mean 0.0000373
_refine_ls_structure_factor_coef Fsqd
_refine_ls_weighting_details
;
 Method, part 1, Chebychev polynomial, (Watkin, 1994, Prince, 1982) 
 [weight] = 1.0/[A~0~*T~0~(x)+A~1~*T~1~(x) ... +A~n-1~]*T~n-1~(x)] 
 where A~i~ are the Chebychev coefficients listed below and x= Fcalc/Fmax 
 Method = Robust Weighting (Prince, 1982) 
 W = [weight] * [1-(deltaF/6*sigmaF)^2^]^2^ 
 A~i~ are: 
 57.8 94.7 58.1 25.0 6.13 
;
_refine_ls_weighting_scheme calc
_refine_ls_wR_factor_all 0.1063
_refine_ls_wR_factor_gt 0.0950
_refine_ls_wR_factor_ref 0.1063
_reflns_limit_h_max 29
_reflns_limit_h_min 0
_reflns_limit_k_max 29
_reflns_limit_k_min 0
_reflns_limit_l_max 31
_reflns_limit_l_min 0
_reflns_number_gt 11541
_reflns_number_total 14324
_reflns_threshold_expression I>2.0\s(I)
_oxford_diffrn_Wilson_B_factor 0.00
_oxford_diffrn_Wilson_scale 0.00
_oxford_refine_ls_r_factor_ref 0.0549
_oxford_refine_ls_scale 0.11955(3)
_oxford_reflns_number_all 14323
_oxford_reflns_threshold_expression_ref I>-10.0\s(I)
_cod_data_source_file c6dt04770j1.cif
_cod_data_source_block 1
_cod_depositor_comments
;
The following automatic conversions were performed:

'_symmetry_cell_setting' value 'Orthorhombic' changed to
'orthorhombic' according to
/home/data/users/saulius/crontab/automatic-downloads/rss-feeds/RSC/lib/dictionaries/cif_core.dic
dictionary named 'cif_core.dic' version 2.4.2 from 2011-04-26.

'_atom_sites_solution_primary' value 'Direct' changed to 'direct'
according to
/home/data/users/saulius/crontab/automatic-downloads/rss-feeds/RSC/lib/dictionaries/cif_core.dic
dictionary named 'cif_core.dic' version 2.4.2 from 2011-04-26.

Automatic conversion script
Id: cif_fix_values 4973 2017-02-22 13:04:09Z antanas 

 Adding full bibliography for 7042309--7042314.cif.
;
_cod_original_sg_symbol_H-M 'P b c a '
_cod_original_formula_sum 'C42 H51 B1 Cl6 N6 O2 P1 Rh1 W1'
_cod_database_code 7042309

loop_
_symmetry_equiv_pos_as_xyz
x,y,z
-x,-y,-z
-x+1/2,y+1/2,z
x+1/2,-y+1/2,-z
x,-y+1/2,z+1/2
-x,y+1/2,-z+1/2
-x+1/2,-y,z+1/2
x+1/2,y,-z+1/2

loop_
_atom_site_label
_atom_site_type_symbol
_atom_site_fract_x
_atom_site_fract_y
_atom_site_fract_z
_atom_site_U_iso_or_equiv
_atom_site_occupancy
_atom_site_adp_type
_atom_site_refinement_flags_posn
W1 W 0.342161(7) 0.668037(7) 0.413349(6) 0.0220 1.0000 Uani .
Rh1 Rh 0.538234(14) 0.811109(15) 0.397518(13) 0.0239 1.0000 Uani .
P1 P 0.49646(5) 0.73039(5) 0.45654(4) 0.0243 1.0000 Uani .
Cl1 Cl 0.52464(6) 0.74748(6) 0.30851(4) 0.0366 1.0000 Uani .
Cl2 Cl 0.43190(5) 0.85259(5) 0.39203(5) 0.0362 1.0000 Uani .
Cl3 Cl 0.68187(7) 0.36930(7) 0.25467(7) 0.0533 1.0000 Uani .
Cl4 Cl 0.56592(11) 0.42256(11) 0.30430(11) 0.0930 1.0000 Uani .
Cl5 Cl 0.24375(17) 0.01495(10) 0.22354(11) 0.1057 1.0000 Uani .
Cl6 Cl 0.22453(12) 0.14373(10) 0.18276(9) 0.0810 1.0000 Uani .
O2 O 0.37047(18) 0.72804(18) 0.28609(15) 0.0428 1.0000 Uani .
O3 O 0.29009(18) 0.79983(17) 0.45895(19) 0.0473 1.0000 Uani .
N11 N 0.24232(16) 0.64492(16) 0.37404(15) 0.0273 1.0000 Uani .
N12 N 0.21909(16) 0.58403(17) 0.37979(16) 0.0288 1.0000 Uani .
N21 N 0.36272(17) 0.57126(16) 0.37968(16) 0.0279 1.0000 Uani .
N22 N 0.32093(18) 0.52217(17) 0.39072(18) 0.0321 1.0000 Uani .
N31 N 0.30287(17) 0.61471(16) 0.49121(15) 0.0279 1.0000 Uani .
N32 N 0.26489(17) 0.56225(17) 0.48255(16) 0.0296 1.0000 Uani .
C1 C 0.42001(17) 0.69739(18) 0.43734(16) 0.0237 1.0000 Uani .
C2 C 0.3612(2) 0.7077(2) 0.33315(18) 0.0287 1.0000 Uani .
C3 C 0.30874(18) 0.7519(2) 0.4422(2) 0.0293 1.0000 Uani .
C11 C 0.2003(2) 0.6765(2) 0.33928(19) 0.0310 1.0000 Uani .
C12 C 0.1507(2) 0.6358(2) 0.3222(2) 0.0388 1.0000 Uani .
C13 C 0.1640(2) 0.5784(2) 0.3484(2) 0.0339 1.0000 Uani .
C14 C 0.2078(3) 0.7442(2) 0.3230(3) 0.0460 1.0000 Uani .
C15 C 0.1278(3) 0.5173(3) 0.3441(3) 0.0491 1.0000 Uani .
C21 C 0.4131(2) 0.5460(2) 0.3504(2) 0.0326 1.0000 Uani .
C22 C 0.4039(2) 0.4811(2) 0.3442(2) 0.0389 1.0000 Uani .
C23 C 0.3458(2) 0.4677(2) 0.3694(2) 0.0370 1.0000 Uani .
C24 C 0.4687(2) 0.5840(3) 0.3302(2) 0.0432 1.0000 Uani .
C25 C 0.3127(3) 0.4051(2) 0.3757(3) 0.0553 1.0000 Uani .
C31 C 0.3043(2) 0.6254(2) 0.55127(18) 0.0306 1.0000 Uani .
C32 C 0.2680(2) 0.5801(2) 0.5809(2) 0.0369 1.0000 Uani .
C33 C 0.2437(2) 0.5410(2) 0.5366(2) 0.0324 1.0000 Uani .
C34 C 0.3415(2) 0.6788(3) 0.5781(2) 0.0405 1.0000 Uani .
C35 C 0.2034(2) 0.4828(2) 0.5429(2) 0.0424 1.0000 Uani .
C41 C 0.4852(2) 0.7573(2) 0.53463(18) 0.0332 1.0000 Uani .
C42 C 0.5202(3) 0.7339(3) 0.5831(2) 0.0437 1.0000 Uani .
C43 C 0.5086(3) 0.7566(4) 0.6415(2) 0.0591 1.0000 Uani .
C44 C 0.4636(4) 0.8024(4) 0.6512(2) 0.0638 1.0000 Uani .
C45 C 0.4287(3) 0.8267(3) 0.6029(3) 0.0604 1.0000 Uani .
C46 C 0.4399(3) 0.8045(3) 0.5448(2) 0.0424 1.0000 Uani .
C51 C 0.5435(2) 0.6577(2) 0.4616(2) 0.0310 1.0000 Uani .
C52 C 0.5257(2) 0.6093(2) 0.5013(2) 0.0408 1.0000 Uani .
C53 C 0.5601(3) 0.5531(3) 0.5023(3) 0.0549 1.0000 Uani .
C54 C 0.6105(3) 0.5439(3) 0.4633(4) 0.0634 1.0000 Uani .
C55 C 0.6278(3) 0.5912(3) 0.4232(3) 0.0585 1.0000 Uani .
C56 C 0.5943(2) 0.6483(3) 0.4226(2) 0.0413 1.0000 Uani .
C61 C 0.5780(2) 0.9086(2) 0.3935(2) 0.0368 1.0000 Uani .
C62 C 0.6121(2) 0.8702(2) 0.3535(2) 0.0344 1.0000 Uani .
C63 C 0.64107(19) 0.8190(2) 0.3880(2) 0.0313 1.0000 Uani .
C64 C 0.6249(2) 0.8285(2) 0.44979(19) 0.0334 1.0000 Uani .
C65 C 0.5830(2) 0.8820(2) 0.4537(2) 0.0352 1.0000 Uani .
C66 C 0.5413(3) 0.9675(3) 0.3782(3) 0.0594 1.0000 Uani .
C67 C 0.6195(3) 0.8787(3) 0.2866(2) 0.0543 1.0000 Uani .
C68 C 0.6866(2) 0.7724(3) 0.3614(3) 0.0459 1.0000 Uani .
C69 C 0.6527(2) 0.7931(3) 0.5021(2) 0.0444 1.0000 Uani .
C70 C 0.5576(3) 0.9118(3) 0.5103(3) 0.0571 1.0000 Uani .
C71 C 0.5989(3) 0.3590(3) 0.2636(3) 0.0525 1.0000 Uani .
C72 C 0.2026(4) 0.0843(4) 0.2346(3) 0.0737 1.0000 Uani .
B1 B 0.2551(2) 0.5348(2) 0.4189(2) 0.0307 1.0000 Uani .
H121 H 0.1151 0.6453 0.2981 0.0472 1.0000 Uiso R
H143 H 0.1695 0.7602 0.3053 0.0687 1.0000 Uiso R
H142 H 0.2172 0.7691 0.3580 0.0693 1.0000 Uiso R
H141 H 0.2419 0.7496 0.2943 0.0691 1.0000 Uiso R
H153 H 0.0886 0.5240 0.3230 0.0741 1.0000 Uiso R
H152 H 0.1189 0.5011 0.3833 0.0739 1.0000 Uiso R
H151 H 0.1526 0.4868 0.3226 0.0737 1.0000 Uiso R
H221 H 0.4313 0.4522 0.3270 0.0470 1.0000 Uiso R
H242 H 0.4980 0.5584 0.3082 0.0652 1.0000 Uiso R
H241 H 0.4904 0.6008 0.3641 0.0654 1.0000 Uiso R
H243 H 0.4546 0.6182 0.3053 0.0653 1.0000 Uiso R
H252 H 0.3411 0.3726 0.3620 0.0831 1.0000 Uiso R
H251 H 0.3026 0.3981 0.4175 0.0830 1.0000 Uiso R
H253 H 0.2741 0.4039 0.3525 0.0830 1.0000 Uiso R
H321 H 0.2616 0.5767 0.6221 0.0444 1.0000 Uiso R
H341 H 0.3325 0.6811 0.6210 0.0611 1.0000 Uiso R
H343 H 0.3287 0.7180 0.5598 0.0612 1.0000 Uiso R
H342 H 0.3864 0.6724 0.5715 0.0612 1.0000 Uiso R
H351 H 0.1907 0.4778 0.5845 0.0641 1.0000 Uiso R
H353 H 0.1660 0.4867 0.5178 0.0638 1.0000 Uiso R
H352 H 0.2284 0.4469 0.5306 0.0643 1.0000 Uiso R
H421 H 0.5511 0.7035 0.5767 0.0521 1.0000 Uiso R
H431 H 0.5312 0.7405 0.6740 0.0710 1.0000 Uiso R
H441 H 0.4565 0.8176 0.6903 0.0772 1.0000 Uiso R
H451 H 0.3983 0.8578 0.6091 0.0721 1.0000 Uiso R
H461 H 0.4168 0.8207 0.5126 0.0508 1.0000 Uiso R
H521 H 0.4904 0.6148 0.5268 0.0490 1.0000 Uiso R
H531 H 0.5492 0.5215 0.5300 0.0661 1.0000 Uiso R
H541 H 0.6331 0.5060 0.4640 0.0761 1.0000 Uiso R
H551 H 0.6618 0.5849 0.3970 0.0702 1.0000 Uiso R
H561 H 0.6056 0.6798 0.3956 0.0497 1.0000 Uiso R
H661 H 0.4988 0.9636 0.3934 0.0892 1.0000 Uiso R
H663 H 0.5611 1.0034 0.3966 0.0890 1.0000 Uiso R
H662 H 0.5400 0.9736 0.3354 0.0892 1.0000 Uiso R
H671 H 0.6045 0.8418 0.2661 0.0809 1.0000 Uiso R
H673 H 0.6634 0.8849 0.2774 0.0811 1.0000 Uiso R
H672 H 0.5954 0.9146 0.2740 0.0810 1.0000 Uiso R
H681 H 0.7001 0.7425 0.3917 0.0690 1.0000 Uiso R
H683 H 0.7236 0.7946 0.3470 0.0691 1.0000 Uiso R
H682 H 0.6670 0.7504 0.3280 0.0689 1.0000 Uiso R
H691 H 0.6244 0.7949 0.5362 0.0668 1.0000 Uiso R
H693 H 0.6929 0.8114 0.5141 0.0669 1.0000 Uiso R
H692 H 0.6596 0.7498 0.4911 0.0672 1.0000 Uiso R
H701 H 0.5545 0.8804 0.5416 0.0859 1.0000 Uiso R
H703 H 0.5858 0.9445 0.5234 0.0861 1.0000 Uiso R
H702 H 0.5161 0.9293 0.5029 0.0860 1.0000 Uiso R
H711 H 0.5905 0.3200 0.2856 0.0631 1.0000 Uiso R
H712 H 0.5787 0.3568 0.2242 0.0632 1.0000 Uiso R
H722 H 0.2062 0.0986 0.2763 0.0880 1.0000 Uiso R
H721 H 0.1570 0.0718 0.2216 0.0871 1.0000 Uiso R
H11 H 0.2295 0.4900 0.4228 0.0349 1.0000 Uiso R

loop_
_atom_site_aniso_label
_atom_site_aniso_U_11
_atom_site_aniso_U_22
_atom_site_aniso_U_33
_atom_site_aniso_U_23
_atom_site_aniso_U_13
_atom_site_aniso_U_12
W1 0.02179(7) 0.02139(7) 0.02287(7) -0.00047(5) 0.00043(5) -0.00130(5)
Rh1 0.02357(12) 0.02613(14) 0.02191(12) 0.00079(10) -0.00213(10) -0.00258(10)
P1 0.0231(4) 0.0286(5) 0.0212(4) 0.0009(3) -0.0013(3) -0.0025(4)
Cl1 0.0426(5) 0.0425(5) 0.0246(4) -0.0042(4) -0.0012(4) -0.0089(5)
Cl2 0.0288(4) 0.0366(5) 0.0431(5) 0.0051(4) -0.0055(4) 0.0019(4)
Cl3 0.0508(7) 0.0577(8) 0.0515(7) -0.0022(6) 0.0024(6) 0.0015(6)
Cl4 0.0862(14) 0.0853(14) 0.1074(16) -0.0195(12) 0.0219(12) 0.0367(12)
Cl5 0.176(3) 0.0629(12) 0.0782(13) -0.0168(10) -0.0084(16) 0.0079(14)
Cl6 0.1008(15) 0.0699(11) 0.0723(11) 0.0117(9) 0.0097(11) 0.0030(11)
O2 0.0474(19) 0.048(2) 0.0330(16) 0.0089(14) -0.0006(14) -0.0070(16)
O3 0.0428(19) 0.0377(19) 0.061(2) -0.0118(16) 0.0030(17) 0.0054(15)
N11 0.0267(15) 0.0264(15) 0.0287(15) 0.0004(13) -0.0001(12) -0.0007(12)
N12 0.0246(15) 0.0306(17) 0.0311(16) -0.0014(13) 0.0026(13) -0.0053(13)
N21 0.0277(15) 0.0236(15) 0.0323(16) -0.0028(13) 0.0004(13) -0.0018(12)
N22 0.0326(17) 0.0252(16) 0.0385(18) -0.0007(14) 0.0021(15) -0.0011(13)
N31 0.0281(16) 0.0264(16) 0.0290(16) 0.0022(13) 0.0024(13) -0.0009(13)
N32 0.0295(17) 0.0265(16) 0.0328(17) 0.0038(13) 0.0033(13) -0.0026(13)
C1 0.0212(15) 0.0263(18) 0.0234(16) -0.0024(13) -0.0007(12) -0.0007(13)
C2 0.0290(18) 0.0290(19) 0.0279(18) 0.0034(14) -0.0010(14) -0.0045(15)
C3 0.0241(17) 0.0258(17) 0.038(2) -0.0031(15) 0.0015(15) 0.0003(14)
C11 0.0259(17) 0.035(2) 0.0322(19) -0.0038(16) -0.0049(15) 0.0035(15)
C12 0.029(2) 0.044(3) 0.043(2) -0.008(2) -0.0083(17) -0.0017(18)
C13 0.0293(19) 0.037(2) 0.036(2) -0.0054(17) 0.0003(16) -0.0045(17)
C14 0.048(3) 0.033(2) 0.056(3) 0.006(2) -0.017(2) 0.004(2)
C15 0.044(3) 0.050(3) 0.054(3) -0.011(2) -0.002(2) -0.019(2)
C21 0.031(2) 0.035(2) 0.032(2) -0.0072(16) 0.0025(16) 0.0002(16)
C22 0.042(2) 0.034(2) 0.042(2) -0.0123(18) 0.0060(19) 0.0052(19)
C23 0.042(2) 0.0240(19) 0.045(2) -0.0075(17) 0.0016(19) 0.0002(17)
C24 0.034(2) 0.047(3) 0.049(3) -0.015(2) 0.012(2) -0.003(2)
C25 0.065(4) 0.027(2) 0.073(4) -0.013(2) 0.011(3) -0.005(2)
C31 0.0275(18) 0.037(2) 0.0268(18) 0.0014(16) 0.0011(14) 0.0051(16)
C32 0.037(2) 0.044(2) 0.029(2) 0.0109(18) 0.0026(16) 0.0039(19)
C33 0.0294(19) 0.034(2) 0.034(2) 0.0106(16) 0.0065(16) 0.0038(16)
C34 0.044(2) 0.052(3) 0.0256(19) -0.0012(18) 0.0035(17) -0.010(2)
C35 0.041(2) 0.041(3) 0.046(3) 0.015(2) 0.006(2) -0.007(2)
C41 0.033(2) 0.044(2) 0.0225(17) -0.0015(16) 0.0010(15) -0.0104(18)
C42 0.042(2) 0.063(3) 0.026(2) 0.003(2) -0.0047(18) -0.014(2)
C43 0.063(4) 0.088(5) 0.026(2) 0.001(3) -0.006(2) -0.026(3)
C44 0.079(4) 0.084(5) 0.028(2) -0.021(3) 0.015(3) -0.030(4)
C45 0.072(4) 0.067(4) 0.042(3) -0.021(3) 0.025(3) -0.020(3)
C46 0.048(3) 0.045(3) 0.034(2) -0.009(2) 0.0090(19) -0.008(2)
C51 0.0262(18) 0.030(2) 0.036(2) 0.0051(16) -0.0070(15) -0.0002(15)
C52 0.040(2) 0.037(2) 0.045(3) 0.0098(19) -0.006(2) -0.0058(19)
C53 0.053(3) 0.040(3) 0.071(4) 0.022(3) -0.021(3) -0.004(2)
C54 0.043(3) 0.043(3) 0.104(5) 0.012(3) -0.017(3) 0.011(2)
C55 0.038(3) 0.052(3) 0.086(5) 0.000(3) 0.007(3) 0.012(2)
C56 0.029(2) 0.040(2) 0.055(3) 0.002(2) 0.0027(19) 0.0016(18)
C61 0.032(2) 0.030(2) 0.048(2) 0.0022(18) -0.0029(19) -0.0076(16)
C62 0.033(2) 0.037(2) 0.033(2) 0.0058(17) -0.0020(16) -0.0109(17)
C63 0.0242(17) 0.037(2) 0.033(2) -0.0007(16) 0.0012(15) -0.0056(15)
C64 0.0260(18) 0.045(2) 0.0296(19) 0.0022(17) -0.0053(15) -0.0112(17)
C65 0.035(2) 0.036(2) 0.034(2) -0.0080(17) 0.0007(17) -0.0105(17)
C66 0.056(3) 0.032(3) 0.090(5) 0.007(3) -0.008(3) -0.002(2)
C67 0.064(4) 0.061(4) 0.038(3) 0.012(2) 0.003(2) -0.021(3)
C68 0.028(2) 0.045(3) 0.065(3) -0.004(2) 0.012(2) -0.0039(19)
C69 0.035(2) 0.057(3) 0.040(2) 0.011(2) -0.0146(19) -0.011(2)
C70 0.061(3) 0.057(3) 0.053(3) -0.029(3) 0.014(3) -0.021(3)
C71 0.045(3) 0.068(4) 0.045(3) -0.010(3) -0.004(2) 0.006(3)
C72 0.096(6) 0.076(5) 0.049(3) -0.015(3) 0.018(4) -0.009(4)
B1 0.031(2) 0.025(2) 0.037(2) -0.0023(17) 0.0037(18) -0.0056(16)

loop_
_atom_type_symbol
_atom_type_scat_dispersion_real
_atom_type_scat_dispersion_imag
_atom_type_scat_Cromer_Mann_a1
_atom_type_scat_Cromer_Mann_b1
_atom_type_scat_Cromer_Mann_a2
_atom_type_scat_Cromer_Mann_b2
_atom_type_scat_Cromer_Mann_a3
_atom_type_scat_Cromer_Mann_b3
_atom_type_scat_Cromer_Mann_a4
_atom_type_scat_Cromer_Mann_b4
_atom_type_scat_Cromer_Mann_c
_atom_type_scat_source
C 0.0033 0.0016 2.3100 20.8439 1.0200 10.2075 1.5886 0.5687 0.8650 51.6512 0.2156 'International Tables Vol C 4.2.6.8 and 6.1.1.4'
H 0.0000 0.0000 0.4930 10.5109 0.3229 26.1257 0.1402 3.1424 0.0408 57.7998 0.0030 'International Tables Vol C 4.2.6.8 and 6.1.1.4'
B 0.0013 0.0007 2.0545 23.2185 1.3326 1.0210 1.0979 60.3498 0.7068 0.1403 -0.1932 'International Tables Vol C 4.2.6.8 and 6.1.1.4'
Cl 0.1484 0.1585 11.4604 0.0104 7.1964 1.1662 6.2556 18.5194 1.6455 47.7784 -9.5574 'International Tables Vol C 4.2.6.8 and 6.1.1.4'
N 0.0061 0.0033 12.2126 0.0057 3.1322 9.8933 2.0125 28.9975 1.1663 0.5826 -11.5290 'International Tables Vol C 4.2.6.8 and 6.1.1.4'
O 0.0106 0.0060 3.0485 13.2771 2.2868 5.7011 1.5463 0.3239 0.8670 32.9089 0.2508 'International Tables Vol C 4.2.6.8 and 6.1.1.4'
P 0.1023 0.0942 6.4345 1.9067 4.1791 27.1570 1.7800 0.5260 1.4908 68.1645 1.1149 'International Tables Vol C 4.2.6.8 and 6.1.1.4'
Rh -1.1178 0.9187 19.2957 0.7515 14.3501 8.2176 4.7343 25.8749 1.2892 98.6062 5.3280 'International Tables Vol C 4.2.6.8 and 6.1.1.4'
W -0.8490 6.8722 29.0818 1.7203 15.4300 9.2259 14.4327 0.3217 5.1198 57.0560 9.8875 'International Tables Vol C 4.2.6.8 and 6.1.1.4'

loop_
_exptl_crystal_face_index_h
_exptl_crystal_face_index_k
_exptl_crystal_face_index_l
_exptl_crystal_face_perp_dist
1 0 0 0.100
-1 0 0 0.100
0 1 0 0.080
0 -1 0 0.060
0 0 1 0.120
0 0 -1 0.150
-2 0 -3 0.100
1 1 0 0.090
-1 4 0 0.090

loop_
_geom_angle_atom_site_label_1
_geom_angle_atom_site_label_2
_geom_angle_atom_site_label_3
_geom_angle
_geom_angle_publ_flag
N11 W1 N21 81.66(12) yes
N11 W1 N31 81.33(12) yes
N21 W1 N31 82.21(13) yes
N11 W1 C1 171.14(15) yes
N21 W1 C1 103.74(15) yes
N31 W1 C1 106.19(15) yes
N11 W1 C2 86.32(14) yes
N21 W1 C2 92.85(15) yes
N31 W1 C2 167.24(15) yes
C1 W1 C2 86.39(16) yes
N11 W1 C3 89.47(14) yes
N21 W1 C3 170.81(14) yes
N31 W1 C3 94.13(15) yes
C1 W1 C3 85.36(16) yes
C2 W1 C3 88.96(18) yes
P1 Rh1 Cl1 90.29(4) yes
P1 Rh1 Cl2 86.95(4) yes
Cl1 Rh1 Cl2 93.04(4) yes
P1 Rh1 C61 147.69(14) yes
Cl1 Rh1 C61 122.01(14) yes
Cl2 Rh1 C61 90.42(13) yes
P1 Rh1 C62 157.81(13) yes
Cl1 Rh1 C62 92.15(12) yes
Cl2 Rh1 C62 114.92(13) yes
C61 Rh1 C62 36.71(18) yes
P1 Rh1 C63 119.06(12) yes
Cl1 Rh1 C63 94.64(12) yes
Cl2 Rh1 C63 152.76(12) yes
C61 Rh1 C63 63.45(17) yes
C62 Rh1 C63 38.75(17) yes
P1 Rh1 C64 98.00(12) yes
Cl1 Rh1 C64 128.83(13) yes
Cl2 Rh1 C64 137.57(13) yes
C61 Rh1 C64 63.52(18) yes
C62 Rh1 C64 63.71(16) yes
P1 Rh1 C65 110.50(13) yes
Cl1 Rh1 C65 155.68(12) yes
Cl2 Rh1 C65 100.31(13) yes
C61 Rh1 C65 38.56(18) yes
C62 Rh1 C65 63.81(17) yes
C63 Rh1 C64 38.15(16) yes
C63 Rh1 C65 64.65(17) yes
C64 Rh1 C65 38.56(18) yes
Rh1 P1 C1 119.23(13) yes
Rh1 P1 C41 110.53(15) yes
C1 P1 C41 103.18(18) yes
Rh1 P1 C51 116.68(15) yes
C1 P1 C51 99.73(18) yes
C41 P1 C51 105.8(2) yes
W1 N11 N12 118.7(2) yes
W1 N11 C11 134.5(3) yes
N12 N11 C11 106.5(3) yes
N11 N12 C13 109.6(4) yes
N11 N12 B1 120.4(3) yes
C13 N12 B1 130.0(4) yes
W1 N21 N22 120.7(3) yes
W1 N21 C21 132.7(3) yes
N22 N21 C21 106.5(3) yes
N21 N22 C23 109.6(4) yes
N21 N22 B1 120.7(3) yes
C23 N22 B1 129.5(4) yes
W1 N31 N32 121.0(3) yes
W1 N31 C31 132.2(3) yes
N32 N31 C31 106.6(3) yes
N31 N32 C33 109.5(4) yes
N31 N32 B1 120.6(3) yes
C33 N32 B1 129.8(4) yes
P1 C1 W1 175.8(2) yes
W1 C2 O2 176.7(4) yes
W1 C3 O3 179.5(4) yes
N11 C11 C12 109.5(4) yes
N11 C11 C14 123.2(4) yes
C12 C11 C14 127.3(4) yes
C11 C12 C13 106.1(4) yes
C11 C12 H121 127.6 no
C13 C12 H121 126.3 no
C12 C13 N12 108.3(4) yes
C12 C13 C15 129.0(4) yes
N12 C13 C15 122.6(5) yes
C11 C14 H143 110.6 no
C11 C14 H142 110.9 no
H143 C14 H142 108.0 no
C11 C14 H141 110.8 no
H143 C14 H141 108.0 no
H142 C14 H141 108.4 no
C13 C15 H153 109.7 no
C13 C15 H152 110.5 no
H153 C15 H152 109.3 no
C13 C15 H151 109.6 no
H153 C15 H151 108.9 no
H152 C15 H151 108.7 no
N21 C21 C22 109.3(4) yes
N21 C21 C24 123.0(4) yes
C22 C21 C24 127.8(4) yes
C21 C22 C23 106.6(4) yes
C21 C22 H221 127.5 no
C23 C22 H221 125.9 no
C22 C23 N22 108.0(4) yes
C22 C23 C25 129.1(4) yes
N22 C23 C25 122.8(4) yes
C21 C24 H242 110.6 no
C21 C24 H241 110.1 no
H242 C24 H241 107.9 no
C21 C24 H243 110.0 no
H242 C24 H243 109.4 no
H241 C24 H243 108.8 no
C23 C25 H252 108.4 no
C23 C25 H251 109.1 no
H252 C25 H251 109.3 no
C23 C25 H253 111.3 no
H252 C25 H253 109.7 no
H251 C25 H253 109.0 no
N31 C31 C32 109.7(4) yes
N31 C31 C34 121.9(4) yes
C32 C31 C34 128.3(4) yes
C31 C32 C33 106.3(4) yes
C31 C32 H321 126.9 no
C33 C32 H321 126.7 no
C32 C33 N32 107.9(4) yes
C32 C33 C35 129.4(4) yes
N32 C33 C35 122.7(4) yes
C31 C34 H341 108.9 no
C31 C34 H343 109.8 no
H341 C34 H343 108.3 no
C31 C34 H342 110.1 no
H341 C34 H342 110.3 no
H343 C34 H342 109.4 no
C33 C35 H351 109.4 no
C33 C35 H353 109.5 no
H351 C35 H353 109.5 no
C33 C35 H352 108.3 no
H351 C35 H352 109.6 no
H353 C35 H352 110.4 no
P1 C41 C42 123.2(4) yes
P1 C41 C46 117.5(4) yes
C42 C41 C46 119.3(4) yes
C41 C42 C43 119.8(6) yes
C41 C42 H421 120.0 no
C43 C42 H421 120.2 no
C42 C43 C44 120.5(6) yes
C42 C43 H431 120.2 no
C44 C43 H431 119.4 no
C43 C44 C45 120.2(5) yes
C43 C44 H441 119.8 no
C45 C44 H441 120.1 no
C44 C45 C46 119.8(7) yes
C44 C45 H451 120.7 no
C46 C45 H451 119.6 no
C41 C46 C45 120.4(6) yes
C41 C46 H461 119.8 no
C45 C46 H461 119.8 no
P1 C51 C52 120.6(4) yes
P1 C51 C56 119.8(3) yes
C52 C51 C56 119.4(4) yes
C51 C52 C53 119.9(5) yes
C51 C52 H521 119.8 no
C53 C52 H521 120.3 no
C52 C53 C54 120.4(5) yes
C52 C53 H531 119.7 no
C54 C53 H531 119.9 no
C53 C54 C55 120.1(5) yes
C53 C54 H541 120.1 no
C55 C54 H541 119.8 no
C54 C55 C56 119.8(6) yes
C54 C55 H551 119.9 no
C56 C55 H551 120.3 no
C55 C56 C51 120.4(5) yes
C55 C56 H561 119.9 no
C51 C56 H561 119.7 no
Rh1 C61 C62 71.2(3) yes
Rh1 C61 C65 68.3(2) yes
C62 C61 C65 108.6(4) yes
Rh1 C61 C66 125.8(3) yes
C62 C61 C66 127.0(5) yes
C65 C61 C66 124.4(5) yes
Rh1 C62 C61 72.0(3) yes
Rh1 C62 C63 69.0(2) yes
C61 C62 C63 108.2(4) yes
Rh1 C62 C67 125.1(3) yes
C61 C62 C67 127.5(5) yes
C63 C62 C67 124.3(5) yes
C62 C63 Rh1 72.2(2) yes
C62 C63 C64 107.5(4) yes
Rh1 C63 C64 71.4(2) yes
C62 C63 C68 123.4(4) yes
Rh1 C63 C68 128.5(3) yes
C64 C63 C68 128.5(4) yes
C63 C64 Rh1 70.4(2) yes
C63 C64 C65 108.3(4) yes
Rh1 C64 C65 69.8(2) yes
C63 C64 C69 125.5(5) yes
Rh1 C64 C69 130.5(3) yes
C65 C64 C69 125.9(4) yes
C61 C65 C64 107.2(4) yes
C61 C65 Rh1 73.1(2) yes
C64 C65 Rh1 71.6(2) yes
C61 C65 C70 125.4(5) yes
C64 C65 C70 126.7(5) yes
Rh1 C65 C70 128.1(3) yes
C61 C66 H661 109.1 no
C61 C66 H663 109.9 no
H661 C66 H663 108.9 no
C61 C66 H662 110.4 no
H661 C66 H662 109.4 no
H663 C66 H662 109.1 no
C62 C67 H671 109.6 no
C62 C67 H673 109.1 no
H671 C67 H673 109.3 no
C62 C67 H672 109.1 no
H671 C67 H672 109.7 no
H673 C67 H672 109.9 no
C63 C68 H681 110.3 no
C63 C68 H683 108.9 no
H681 C68 H683 108.4 no
C63 C68 H682 110.3 no
H681 C68 H682 110.0 no
H683 C68 H682 108.9 no
C64 C69 H691 110.3 no
C64 C69 H693 110.5 no
H691 C69 H693 107.9 no
C64 C69 H692 109.9 no
H691 C69 H692 109.4 no
H693 C69 H692 108.7 no
C65 C70 H701 109.8 no
C65 C70 H703 109.8 no
H701 C70 H703 108.6 no
C65 C70 H702 110.1 no
H701 C70 H702 109.1 no
H703 C70 H702 109.5 no
Cl3 C71 Cl4 110.5(4) yes
Cl3 C71 H711 109.8 no
Cl4 C71 H711 108.7 no
Cl3 C71 H712 109.5 no
Cl4 C71 H712 109.0 no
H711 C71 H712 109.4 no
Cl6 C72 Cl5 112.6(4) yes
Cl6 C72 H722 111.9 no
Cl5 C72 H722 111.2 no
Cl6 C72 H721 104.0 no
Cl5 C72 H721 102.0 no
H722 C72 H721 114.5 no
N12 B1 N32 108.8(3) yes
N12 B1 N22 109.1(3) yes
N32 B1 N22 108.5(4) yes
N12 B1 H11 112.8 no
N32 B1 H11 108.7 no
N22 B1 H11 108.9 no

loop_
_geom_bond_atom_site_label_1
_geom_bond_atom_site_label_2
_geom_bond_distance
_geom_bond_publ_flag
W1 N11 2.318(3) yes
W1 N21 2.219(3) yes
W1 N31 2.217(3) yes
W1 C1 1.824(4) yes
W1 C2 2.003(4) yes
W1 C3 2.010(4) yes
Rh1 P1 2.3198(10) yes
Rh1 Cl1 2.4017(11) yes
Rh1 Cl2 2.3973(11) yes
Rh1 C61 2.224(4) yes
Rh1 C62 2.214(4) yes
Rh1 C63 2.171(4) yes
Rh1 C64 2.184(4) yes
Rh1 C65 2.161(4) yes
P1 C1 1.798(4) yes
P1 C41 1.835(4) yes
P1 C51 1.828(4) yes
Cl3 C71 1.764(6) yes
Cl4 C71 1.758(6) yes
Cl5 C72 1.718(8) yes
Cl6 C72 1.762(8) yes
O2 C2 1.143(5) yes
O3 C3 1.147(5) yes
N11 N12 1.382(5) yes
N11 C11 1.347(5) yes
N12 C13 1.352(5) yes
N12 B1 1.549(6) yes
N21 N22 1.380(5) yes
N21 C21 1.348(5) yes
N22 C23 1.349(6) yes
N22 B1 1.537(6) yes
N31 N32 1.378(5) yes
N31 C31 1.348(5) yes
N32 C33 1.353(5) yes
N32 B1 1.537(6) yes
C11 C12 1.402(6) yes
C11 C14 1.482(6) yes
C12 C13 1.373(7) yes
C12 H121 0.939 no
C13 C15 1.501(7) yes
C14 H143 0.955 no
C14 H142 0.956 no
C14 H141 0.962 no
C15 H153 0.956 no
C15 H152 0.950 no
C15 H151 0.954 no
C21 C22 1.392(6) yes
C21 C24 1.484(6) yes
C22 C23 1.368(7) yes
C22 H221 0.921 no
C23 C25 1.500(7) yes
C24 H242 0.954 no
C24 H241 0.946 no
C24 H243 0.955 no
C25 H252 0.957 no
C25 H251 0.961 no
C25 H253 0.959 no
C31 C32 1.387(6) yes
C31 C34 1.495(7) yes
C32 C33 1.380(7) yes
C32 H321 0.925 no
C33 C35 1.498(6) yes
C34 H341 0.970 no
C34 H343 0.959 no
C34 H342 0.960 no
C35 H351 0.965 no
C35 H353 0.964 no
C35 H352 0.960 no
C41 C42 1.391(6) yes
C41 C46 1.394(7) yes
C42 C43 1.399(7) yes
C42 H421 0.922 no
C43 C44 1.370(10) yes
C43 H431 0.927 no
C44 C45 1.391(11) yes
C44 H441 0.936 no
C45 C46 1.390(7) yes
C45 H451 0.925 no
C46 H461 0.927 no
C51 C52 1.399(6) yes
C51 C56 1.385(6) yes
C52 C53 1.389(8) yes
C52 H521 0.937 no
C53 C54 1.378(10) yes
C53 H531 0.934 no
C54 C55 1.385(9) yes
C54 H541 0.931 no
C55 C56 1.396(7) yes
C55 H551 0.928 no
C56 H561 0.925 no
C61 C62 1.398(7) yes
C61 C65 1.449(7) yes
C61 C66 1.501(7) yes
C62 C63 1.455(6) yes
C62 C67 1.500(7) yes
C63 C64 1.423(6) yes
C63 C68 1.492(7) yes
C64 C65 1.435(7) yes
C64 C69 1.497(6) yes
C65 C70 1.499(7) yes
C66 H661 0.956 no
C66 H663 0.954 no
C66 H662 0.956 no
C67 H671 0.955 no
C67 H673 0.951 no
C67 H672 0.954 no
C68 H681 0.963 no
C68 H683 0.960 no
C68 H682 0.965 no
C69 H691 0.959 no
C69 H693 0.965 no
C69 H692 0.958 no
C70 H701 0.962 no
C70 H703 0.955 no
C70 H702 0.959 no
C71 H711 0.972 no
C71 H712 0.970 no
C72 H722 0.974 no
C72 H721 1.030 no
B1 H11 1.091 no
